data_7116414
loop_
_publ_author_name
'Ryuhei Kodama'
'Kimio Sumaru'
'Kana Morishita'
'Toshiyuki Kanamori'
'Kengo Hyodo'
'Takashi Kamitanaka'
'Masakazu Morimoto'
'Satoshi Yokojima'
'Shinichiro Nakamura'
'Kingo Uchida'

_publ_section_title
;
 A diarylethene as the SO2 gas generator upon UV irradiation
;
_journal_name_full Chem.Commun.
_journal_page_first 1736
_journal_paper_doi 10.1039/C4cc07790C
_journal_volume 51
_journal_year 2015
_chemical_formula_sum 'C17 H14 F6 O2 S2'
_chemical_formula_weight 428.40
_chemical_name_systematic
;
?
;
_space_group_IT_number 14
_symmetry_cell_setting monoclinic
_symmetry_space_group_name_Hall '-P 2ybc'
_symmetry_space_group_name_H-M 'P 1 21/c 1'
_atom_sites_solution_hydrogens geom
_atom_sites_solution_primary direct
_atom_sites_solution_secondary difmap
_audit_creation_method SHELXL-97
_audit_update_record
;
2013-02-25 deposited with the CCDC.
2014-12-08 downloaded from the CCDC.
;
_cell_angle_alpha 90.00
_cell_angle_beta 98.9010(10)
_cell_angle_gamma 90.00
_cell_formula_units_Z 4
_cell_length_a 9.9685(7)
_cell_length_b 10.8630(7)
_cell_length_c 15.8102(11)
_cell_measurement_reflns_used 5075
_cell_measurement_temperature 93(2)
_cell_measurement_theta_max 27.48
_cell_measurement_theta_min 2.28
_cell_volume 1691.4(2)
_computing_cell_refinement 'Bruker SMART'
_computing_data_collection 'Bruker SMART'
_computing_data_reduction 'Bruker SAINT'
_computing_molecular_graphics 'Bruker SHELXTL'
_computing_publication_material 'Bruker SHELXTL'
_computing_structure_refinement 'SHELXL-97 (Sheldrick, 1997)'
_computing_structure_solution 'SHELXS-97 (Sheldrick, 1990)'
_diffrn_ambient_temperature 93(2)
_diffrn_detector_area_resol_mean 8.366
_diffrn_measured_fraction_theta_full 1.000
_diffrn_measured_fraction_theta_max 1.000
_diffrn_measurement_device_type 'CCD area detector'
_diffrn_measurement_method 'omega scans'
_diffrn_radiation_monochromator graphite
_diffrn_radiation_source 'fine-focus sealed tube'
_diffrn_radiation_type MoK\a
_diffrn_radiation_wavelength 0.71073
_diffrn_reflns_av_R_equivalents 0.0211
_diffrn_reflns_av_sigmaI/netI 0.0159
_diffrn_reflns_limit_h_max 11
_diffrn_reflns_limit_h_min -11
_diffrn_reflns_limit_k_max 12
_diffrn_reflns_limit_k_min -12
_diffrn_reflns_limit_l_max 18
_diffrn_reflns_limit_l_min -18
_diffrn_reflns_number 16114
_diffrn_reflns_theta_full 25.02
_diffrn_reflns_theta_max 25.02
_diffrn_reflns_theta_min 2.07
_diffrn_standards_decay_% 1
_diffrn_standards_number 176
_exptl_absorpt_coefficient_mu 0.388
_exptl_absorpt_correction_T_max 0.9622
_exptl_absorpt_correction_T_min 0.8295
_exptl_absorpt_correction_type empirical
_exptl_absorpt_process_details
;
SADABS; Sheldrick 1996
;
_exptl_crystal_colour yellow
_exptl_crystal_density_diffrn 1.682
_exptl_crystal_density_method 'not measured'
_exptl_crystal_description block
_exptl_crystal_F_000 872
_exptl_crystal_size_max 0.50
_exptl_crystal_size_mid 0.30
_exptl_crystal_size_min 0.10
_refine_diff_density_max 0.481
_refine_diff_density_min -0.292
_refine_diff_density_rms 0.059
_refine_ls_extinction_method none
_refine_ls_goodness_of_fit_ref 1.044
_refine_ls_hydrogen_treatment constr
_refine_ls_matrix_type full
_refine_ls_number_parameters 248
_refine_ls_number_reflns 2982
_refine_ls_number_restraints 0
_refine_ls_restrained_S_all 1.044
_refine_ls_R_factor_all 0.0324
_refine_ls_R_factor_gt 0.0310
_refine_ls_shift/su_max 0.001
_refine_ls_shift/su_mean 0.000
_refine_ls_structure_factor_coef Fsqd
_refine_ls_weighting_details 'calc w=1/[\s^2^(Fo^2^)+(0.0515P)^2^+1.0695P] where P=(Fo^2^+2Fc^2^)/3'
_refine_ls_weighting_scheme calc
_refine_ls_wR_factor_gt 0.0844
_refine_ls_wR_factor_ref 0.0857
_reflns_number_gt 2815
_reflns_number_total 2982
_reflns_threshold_expression >2sigma(I)
_cod_data_source_file c4cc07790c2.cif
_cod_data_source_block ku42
_cod_original_sg_symbol_H-M P2(1)/c
_cod_database_code 7116414

loop_
_symmetry_equiv_pos_as_xyz
'x, y, z'
'-x, y+1/2, -z+1/2'
'-x, -y, -z'
'x, -y-1/2, z-1/2'

loop_
_atom_site_label
_atom_site_type_symbol
_atom_site_fract_x
_atom_site_fract_y
_atom_site_fract_z
_atom_site_U_iso_or_equiv
_atom_site_adp_type
_atom_site_occupancy
_atom_site_symmetry_multiplicity
_atom_site_calc_flag
_atom_site_refinement_flags
C1 C 0.27839(15) 0.99077(14) 1.07034(10) 0.0148(3) Uani 1 1 d .
C2 C 0.36934(16) 0.87685(15) 1.05963(10) 0.0173(3) Uani 1 1 d .
H2 H 0.4454 0.9084 1.0312 0.021 Uiso 1 1 calc R
C3 C 0.43350(16) 0.83754(15) 1.14804(11) 0.0189(3) Uani 1 1 d .
H3 H 0.4565 0.7545 1.1624 0.023 Uiso 1 1 calc R
C4 C 0.45498(17) 0.92860(15) 1.20388(11) 0.0180(3) Uani 1 1 d .
C5 C 0.28980(16) 0.79273(15) 0.99654(10) 0.0157(3) Uani 1 1 d .
C6 C 0.28407(17) 0.65632(16) 0.99958(10) 0.0188(4) Uani 1 1 d .
C7 C 0.17621(17) 0.62199(15) 0.92162(11) 0.0202(4) Uani 1 1 d .
C8 C 0.15860(17) 0.73983(16) 0.86608(11) 0.0208(4) Uani 1 1 d .
C9 C 0.22055(16) 0.84013(15) 0.92387(10) 0.0162(3) Uani 1 1 d .
C10 C 0.22595(16) 1.17423(15) 0.96481(10) 0.0180(3) Uani 1 1 d .
C11 C 0.24420(15) 1.05289(15) 0.98400(10) 0.0152(3) Uani 1 1 d .
C12 C 0.21060(15) 0.97303(15) 0.91045(10) 0.0162(3) Uani 1 1 d .
C13 C 0.16989(16) 1.03674(16) 0.83591(11) 0.0184(3) Uani 1 1 d .
C14 C 0.14800(16) 0.95778(16) 1.10596(11) 0.0196(4) Uani 1 1 d .
H14A H 0.1011 1.0335 1.1182 0.029 Uiso 1 1 calc R
H14B H 0.1713 0.9100 1.1588 0.029 Uiso 1 1 calc R
H14C H 0.0885 0.9088 1.0636 0.029 Uiso 1 1 calc R
C15 C 0.52387(19) 0.93264(16) 1.29456(11) 0.0252(4) Uani 1 1 d .
H15A H 0.5518 0.8493 1.3135 0.038 Uiso 1 1 calc R
H15B H 0.4610 0.9654 1.3309 0.038 Uiso 1 1 calc R
H15C H 0.6040 0.9858 1.2989 0.038 Uiso 1 1 calc R
C16 C 0.12348(18) 0.99223(17) 0.74627(11) 0.0236(4) Uani 1 1 d .
H16A H 0.1785 0.9213 0.7344 0.035 Uiso 1 1 calc R
H16B H 0.1338 1.0585 0.7057 0.035 Uiso 1 1 calc R
H16C H 0.0278 0.9678 0.7401 0.035 Uiso 1 1 calc R
C17 C 0.24331(18) 1.28626(15) 1.02093(11) 0.0229(4) Uani 1 1 d .
H17A H 0.2284 1.2641 1.0789 0.034 Uiso 1 1 calc R
H17B H 0.1773 1.3491 0.9976 0.034 Uiso 1 1 calc R
H17C H 0.3355 1.3187 1.0230 0.034 Uiso 1 1 calc R
F1 F 0.24731(11) 0.61310(9) 1.07340(6) 0.0275(3) Uani 1 1 d .
F2 F 0.40484(10) 0.60236(9) 0.99336(7) 0.0281(3) Uani 1 1 d .
F3 F 0.05839(10) 0.59310(11) 0.94822(7) 0.0313(3) Uani 1 1 d .
F4 F 0.21331(12) 0.52461(10) 0.87818(7) 0.0312(3) Uani 1 1 d .
F5 F 0.02622(10) 0.75888(10) 0.83383(7) 0.0281(3) Uani 1 1 d .
F6 F 0.22307(11) 0.72360(10) 0.79692(6) 0.0280(3) Uani 1 1 d .
O1 O 0.31881(12) 1.13650(11) 1.21183(7) 0.0221(3) Uani 1 1 d .
O2 O 0.49713(11) 1.13140(11) 1.11975(7) 0.0204(3) Uani 1 1 d .
S1 S 0.39099(4) 1.06827(4) 1.15509(2) 0.01547(13) Uani 1 1 d .
S2 S 0.17347(4) 1.19238(4) 0.85595(3) 0.01995(13) Uani 1 1 d .

loop_
_atom_site_aniso_label
_atom_site_aniso_U_11
_atom_site_aniso_U_22
_atom_site_aniso_U_33
_atom_site_aniso_U_23
_atom_site_aniso_U_13
_atom_site_aniso_U_12
C1 0.0166(8) 0.0134(8) 0.0141(8) -0.0004(6) 0.0010(6) -0.0003(6)
C2 0.0195(8) 0.0154(8) 0.0161(8) -0.0001(6) 0.0001(6) 0.0013(6)
C3 0.0203(8) 0.0170(8) 0.0182(8) 0.0014(7) -0.0001(6) 0.0018(6)
C4 0.0196(8) 0.0171(8) 0.0163(8) 0.0027(6) 0.0002(6) 0.0003(6)
C5 0.0157(8) 0.0163(8) 0.0155(8) -0.0013(6) 0.0038(6) 0.0005(6)
C6 0.0219(8) 0.0182(8) 0.0159(8) 0.0009(6) 0.0018(7) 0.0011(6)
C7 0.0227(9) 0.0169(8) 0.0204(9) -0.0025(7) 0.0014(7) -0.0021(6)
C8 0.0215(9) 0.0224(9) 0.0171(8) -0.0010(7) -0.0016(7) 0.0006(7)
C9 0.0155(8) 0.0183(8) 0.0153(8) -0.0008(6) 0.0036(6) 0.0009(6)
C10 0.0166(8) 0.0195(8) 0.0175(8) 0.0033(7) 0.0016(6) 0.0004(6)
C11 0.0129(7) 0.0176(8) 0.0152(8) 0.0008(6) 0.0030(6) 0.0005(6)
C12 0.0135(7) 0.0191(8) 0.0162(8) 0.0010(6) 0.0034(6) 0.0006(6)
C13 0.0163(8) 0.0207(9) 0.0183(8) 0.0015(7) 0.0031(6) 0.0020(6)
C14 0.0175(8) 0.0239(9) 0.0170(8) 0.0018(7) 0.0015(6) -0.0020(7)
C15 0.0327(10) 0.0225(9) 0.0171(9) 0.0008(7) -0.0063(7) -0.0003(7)
C16 0.0285(9) 0.0261(9) 0.0152(8) 0.0025(7) 0.0004(7) 0.0029(7)
C17 0.0290(9) 0.0153(8) 0.0232(9) 0.0000(7) -0.0002(7) 0.0013(7)
F1 0.0409(6) 0.0219(5) 0.0183(5) 0.0054(4) 0.0005(4) -0.0069(4)
F2 0.0247(5) 0.0208(5) 0.0363(6) -0.0047(4) -0.0029(4) 0.0074(4)
F3 0.0253(6) 0.0374(6) 0.0302(6) 0.0065(5) 0.0009(4) -0.0106(5)
F4 0.0438(6) 0.0205(5) 0.0264(6) -0.0082(4) -0.0030(5) 0.0036(5)
F5 0.0232(5) 0.0249(6) 0.0316(6) 0.0000(4) -0.0104(4) -0.0010(4)
F6 0.0403(6) 0.0262(6) 0.0179(5) -0.0037(4) 0.0063(4) 0.0017(5)
O1 0.0271(6) 0.0210(6) 0.0182(6) -0.0035(5) 0.0041(5) 0.0020(5)
O2 0.0196(6) 0.0192(6) 0.0222(6) 0.0002(5) 0.0024(5) -0.0029(5)
S1 0.0176(2) 0.0147(2) 0.0137(2) -0.00063(14) 0.00107(15) -0.00031(14)
S2 0.0231(2) 0.0184(2) 0.0177(2) 0.00523(15) 0.00084(17) 0.00080(16)

loop_
_atom_type_symbol
_atom_type_description
_atom_type_scat_dispersion_real
_atom_type_scat_dispersion_imag
_atom_type_scat_source
C C 0.0033 0.0016 'International Tables Vol C Tables 4.2.6.8 and 6.1.1.4'
H H 0.0000 0.0000 'International Tables Vol C Tables 4.2.6.8 and 6.1.1.4'
F F 0.0171 0.0103 'International Tables Vol C Tables 4.2.6.8 and 6.1.1.4'
S S 0.1246 0.1234 'International Tables Vol C Tables 4.2.6.8 and 6.1.1.4'
O O 0.0106 0.0060 'International Tables Vol C Tables 4.2.6.8 and 6.1.1.4'

loop_
_geom_angle_atom_site_label_1
_geom_angle_atom_site_label_2
_geom_angle_atom_site_label_3
_geom_angle
C11 C1 C14 110.44(13)
C11 C1 C2 108.04(13)
C14 C1 C2 113.20(13)
C11 C1 S1 119.07(11)
C14 C1 S1 107.39(11)
C2 C1 S1 98.32(10)
C5 C2 C3 123.63(14)
C5 C2 C1 107.57(13)
C3 C2 C1 107.14(13)
C5 C2 H2 105.8
C3 C2 H2 105.8
C1 C2 H2 105.8
C4 C3 C2 114.18(15)
C4 C3 H3 122.9
C2 C3 H3 122.9
C3 C4 C15 131.86(16)
C3 C4 S1 109.84(13)
C15 C4 S1 118.26(12)
C9 C5 C6 113.08(14)
C9 C5 C2 119.10(15)
C6 C5 C2 127.64(14)
F2 C6 F1 105.85(13)
F2 C6 C5 112.97(14)
F1 C6 C5 112.92(14)
F2 C6 C7 110.64(13)
F1 C6 C7 110.70(14)
C5 C6 C7 103.88(13)
F4 C7 F3 107.39(14)
F4 C7 C8 112.17(14)
F3 C7 C8 110.05(14)
F4 C7 C6 112.57(14)
F3 C7 C6 109.84(13)
C8 C7 C6 104.83(13)
F5 C8 F6 105.70(13)
F5 C8 C9 113.92(14)
F6 C8 C9 112.56(14)
F5 C8 C7 111.00(14)
F6 C8 C7 108.79(14)
C9 C8 C7 104.87(13)
C5 C9 C12 121.06(15)
C5 C9 C8 110.59(14)
C12 C9 C8 128.33(15)
C11 C10 C17 130.98(15)
C11 C10 S2 110.00(13)
C17 C10 S2 119.02(12)
C10 C11 C12 113.30(14)
C10 C11 C1 129.63(15)
C12 C11 C1 116.68(14)
C13 C12 C11 112.85(15)
C13 C12 C9 128.87(15)
C11 C12 C9 118.26(14)
C12 C13 C16 130.93(16)
C12 C13 S2 110.03(13)
C16 C13 S2 119.03(12)
C1 C14 H14A 109.5
C1 C14 H14B 109.5
H14A C14 H14B 109.5
C1 C14 H14C 109.5
H14A C14 H14C 109.5
H14B C14 H14C 109.5
C4 C15 H15A 109.5
C4 C15 H15B 109.5
H15A C15 H15B 109.5
C4 C15 H15C 109.5
H15A C15 H15C 109.5
H15B C15 H15C 109.5
C13 C16 H16A 109.5
C13 C16 H16B 109.5
H16A C16 H16B 109.5
C13 C16 H16C 109.5
H16A C16 H16C 109.5
H16B C16 H16C 109.5
C10 C17 H17A 109.5
C10 C17 H17B 109.5
H17A C17 H17B 109.5
C10 C17 H17C 109.5
H17A C17 H17C 109.5
H17B C17 H17C 109.5
O1 S1 O2 117.62(7)
O1 S1 C4 110.49(8)
O2 S1 C4 109.79(7)
O1 S1 C1 112.77(7)
O2 S1 C1 109.93(7)
C4 S1 C1 93.66(8)
C13 S2 C10 93.76(8)

loop_
_geom_bond_atom_site_label_1
_geom_bond_atom_site_label_2
_geom_bond_distance
C1 C11 1.514(2)
C1 C14 1.537(2)
C1 C2 1.559(2)
C1 S1 1.8163(16)
C2 C5 1.488(2)
C2 C3 1.506(2)
C2 H2 1.0000
C3 C4 1.321(2)
C3 H3 0.9500
C4 C15 1.491(2)
C4 S1 1.7752(16)
C5 C9 1.348(2)
C5 C6 1.484(2)
C6 F2 1.356(2)
C6 F1 1.360(2)
C6 C7 1.551(2)
C7 F4 1.344(2)
C7 F3 1.345(2)
C7 C8 1.547(2)
C8 F5 1.355(2)
C8 F6 1.363(2)
C8 C9 1.493(2)
C9 C12 1.460(2)
C10 C11 1.358(2)
C10 C17 1.500(2)
C10 S2 1.7309(16)
C11 C12 1.448(2)
C12 C13 1.373(2)
C13 C16 1.501(2)
C13 S2 1.7195(17)
C14 H14A 0.9800
C14 H14B 0.9800
C14 H14C 0.9800
C15 H15A 0.9800
C15 H15B 0.9800
C15 H15C 0.9800
C16 H16A 0.9800
C16 H16B 0.9800
C16 H16C 0.9800
C17 H17A 0.9800
C17 H17B 0.9800
C17 H17C 0.9800
O1 S1 1.4392(12)
O2 S1 1.4440(12)
